data_7047761
loop_
_publ_author_name
'Gajecki, Leah'
'Berg, David J.'
'Hoenisch, Josh'
'Oliver, Allen G.'

_publ_section_title
;
 Variable coordination of carbazolyl-bis(tetrazole) ligands in lanthanide
 chemistry.
;
_journal_issue 43
_journal_name_full 'Dalton transactions (Cambridge, England : 2003)'
_journal_page_first 15487
_journal_page_last 15496
_journal_paper_doi 10.1039/c8dt02757a
_journal_volume 47
_journal_year 2018
_chemical_formula_moiety 'C40 H72 Er N11 Si4, 2(C7 H8)'
_chemical_formula_sum 'C54 H88 Er N11 Si4'
_chemical_formula_weight 1170.97
_chemical_melting_point 513
_chemical_name_common Er(CzTiPr)[N(SiMe3)2]2
_chemical_name_systematic
'(1,8-Bis(2?-H-tetrazo-5?-yl)-3,6-di-tert-butylcarbazolyl)bis((bis(trimethylsilyl)amido erbium(III)'
_chemical_properties_physical Air-sensitive,Moisture-sensitive,Oxygen-sensitive
_space_group_crystal_system triclinic
_space_group_IT_number 2
_space_group_name_Hall '-P 1'
_space_group_name_H-M_alt 'P -1'
_symmetry_space_group_name_Hall '-P 1'
_symmetry_space_group_name_H-M 'P -1'
_atom_sites_solution_hydrogens geom
_atom_sites_solution_primary dual
_atom_sites_solution_secondary difmap
_audit_creation_method SHELXL-2016/6
_audit_update_record
;
2018-07-04 deposited with the CCDC.
2018-10-12 downloaded from the CCDC.
;
_cell_angle_alpha 108.997(2)
_cell_angle_beta 104.761(2)
_cell_angle_gamma 97.811(2)
_cell_formula_units_Z 2
_cell_length_a 11.1978(5)
_cell_length_b 15.7727(8)
_cell_length_c 19.3549(9)
_cell_measurement_reflns_used 6337
_cell_measurement_temperature 120(2)
_cell_measurement_theta_max 19.77
_cell_measurement_theta_min 2.24
_cell_volume 3034.7(3)
_computing_cell_refinement 'Bruker SAINT (Bruker, 2015)'
_computing_data_collection 'Bruker APEX-3 (Bruker, 2015)'
_computing_data_reduction 'Bruker SAINT (Bruker, 2015)'
_computing_molecular_graphics 'Bruker XP (Bruker, 2015)'
_computing_publication_material 'CIFTAB (Sheldrick, 2008)'
_computing_structure_refinement 'SHELXL-2016/6 (Sheldrick, 2015)'
_computing_structure_solution 'SHELXT-2014/2 (Sheldrick, 2015)'
_diffrn_ambient_temperature 120(2)
_diffrn_detector_area_resol_mean 8.33
_diffrn_measured_fraction_theta_full 1.000
_diffrn_measured_fraction_theta_max 0.997
_diffrn_measurement_device_type 'Bruker Kappa X8-APEX-II'
_diffrn_measurement_method 'combination of \w and \f-scans '
_diffrn_radiation_monochromator graphite
_diffrn_radiation_source 'fine-focus sealed tube'
_diffrn_radiation_type MoK\a
_diffrn_radiation_wavelength 0.71073
_diffrn_reflns_av_R_equivalents 0.0974
_diffrn_reflns_av_unetI/netI 0.0875
_diffrn_reflns_Laue_measured_fraction_full 1.000
_diffrn_reflns_Laue_measured_fraction_max 0.997
_diffrn_reflns_limit_h_max 14
_diffrn_reflns_limit_h_min -14
_diffrn_reflns_limit_k_max 20
_diffrn_reflns_limit_k_min -20
_diffrn_reflns_limit_l_max 24
_diffrn_reflns_limit_l_min -24
_diffrn_reflns_number 65917
_diffrn_reflns_point_group_measured_fraction_full 1.000
_diffrn_reflns_point_group_measured_fraction_max 0.997
_diffrn_reflns_theta_full 25.242
_diffrn_reflns_theta_max 27.215
_diffrn_reflns_theta_min 1.406
_exptl_absorpt_coefficient_mu 1.505
_exptl_absorpt_correction_T_max 0.9328
_exptl_absorpt_correction_T_min 0.7347
_exptl_absorpt_correction_type numerical
_exptl_absorpt_process_details 'SADABS (Krause et al., 2015)'
_exptl_crystal_colour yellow
_exptl_crystal_density_diffrn 1.281
_exptl_crystal_description block
_exptl_crystal_F_000 1226
_exptl_crystal_recrystallization_method 'Re-crystallisation from solvent: Toluene'
_exptl_crystal_size_max 0.196
_exptl_crystal_size_mid 0.097
_exptl_crystal_size_min 0.049
_refine_diff_density_max 0.827
_refine_diff_density_min -1.274
_refine_diff_density_rms 0.128
_refine_ls_extinction_method none
_refine_ls_goodness_of_fit_ref 1.015
_refine_ls_hydrogen_treatment constr
_refine_ls_matrix_type full
_refine_ls_number_parameters 655
_refine_ls_number_reflns 13522
_refine_ls_number_restraints 0
_refine_ls_restrained_S_all 1.015
_refine_ls_R_factor_all 0.0736
_refine_ls_R_factor_gt 0.0435
_refine_ls_shift/su_max 0.003
_refine_ls_shift/su_mean 0.000
_refine_ls_structure_factor_coef Fsqd
_refine_ls_weighting_details 'w=1/[\s^2^(Fo^2^)+(0.0294P)^2^+1.4342P] where P=(Fo^2^+2Fc^2^)/3'
_refine_ls_weighting_scheme calc
_refine_ls_wR_factor_gt 0.0759
_refine_ls_wR_factor_ref 0.0846
_reflns_Friedel_coverage 0.000
_reflns_number_gt 10263
_reflns_number_total 13522
_reflns_threshold_expression 'I > 2\s(I)'
_cod_data_source_file c8dt02757a2.cif
_cod_data_source_block uvic1713
_cod_depositor_comments 'Adding full bibliography for 7047755--7047762.cif.'
_cod_database_code 7047761
_shelx_shelxl_version_number 2016/6
_shelx_space_group_comment
;
The symmetry employed for this shelxl refinement is uniquely defined
by the following loop, which should always be used as a source of
symmetry information in preference to the above space-group names.
They are only intended as comments.
;
_shelx_estimated_absorpt_t_min 0.757
_shelx_estimated_absorpt_t_max 0.930

loop_
_space_group_symop_operation_xyz
'x, y, z'
'-x, -y, -z'

loop_
_atom_site_label
_atom_site_type_symbol
_atom_site_fract_x
_atom_site_fract_y
_atom_site_fract_z
_atom_site_U_iso_or_equiv
_atom_site_adp_type
_atom_site_occupancy
_atom_site_site_symmetry_order
_atom_site_calc_flag
_atom_site_refinement_flags_posn
_atom_site_refinement_flags_adp
Er1 Er 0.41402(2) 0.18241(2) 0.78858(2) 0.01453(5) Uani 1 1 d . .
Si1 Si 0.59762(11) 0.32329(8) 0.97097(6) 0.0199(3) Uani 1 1 d . .
Si2 Si 0.61832(11) 0.12738(8) 0.92269(6) 0.0226(3) Uani 1 1 d . .
Si3 Si 0.16916(11) 0.02357(8) 0.79429(6) 0.0224(3) Uani 1 1 d . .
Si4 Si 0.14964(11) 0.04973(8) 0.64738(6) 0.0224(3) Uani 1 1 d . .
N1 N 0.4586(3) 0.2901(2) 0.73176(16) 0.0126(7) Uani 1 1 d . .
N2 N 0.2782(3) 0.2833(2) 0.81984(17) 0.0174(7) Uani 1 1 d . .
N3 N 0.1965(3) 0.2621(2) 0.85436(18) 0.0204(8) Uani 1 1 d . .
N4 N 0.1272(3) 0.3221(2) 0.85762(18) 0.0206(8) Uani 1 1 d . .
N5 N 0.1569(3) 0.3837(2) 0.82781(17) 0.0185(7) Uani 1 1 d . .
N6 N 0.5359(3) 0.1094(2) 0.71140(18) 0.0183(7) Uani 1 1 d . .
N7 N 0.5387(3) 0.0217(2) 0.69676(18) 0.0212(8) Uani 1 1 d . .
N8 N 0.6105(3) 0.0043(2) 0.65269(18) 0.0205(8) Uani 1 1 d . .
N9 N 0.6559(3) 0.0753(2) 0.63647(18) 0.0215(8) Uani 1 1 d . .
N10 N 0.5537(3) 0.2132(2) 0.90230(17) 0.0183(7) Uani 1 1 d . .
N11 N 0.2369(3) 0.0704(2) 0.74057(17) 0.0194(7) Uani 1 1 d . .
C1 C 0.4154(3) 0.3704(2) 0.73680(19) 0.0138(8) Uani 1 1 d . .
C2 C 0.3216(3) 0.4028(2) 0.76645(19) 0.0141(8) Uani 1 1 d . .
C3 C 0.2921(4) 0.4847(2) 0.7606(2) 0.0158(8) Uani 1 1 d . .
H3 H 0.227652 0.505734 0.780443 0.019 Uiso 1 1 calc R U
C4 C 0.3517(3) 0.5366(2) 0.7276(2) 0.0159(8) Uani 1 1 d . .
C5 C 0.4483(3) 0.5055(3) 0.7015(2) 0.0159(8) Uani 1 1 d . .
H5 H 0.493391 0.540079 0.680091 0.019 Uiso 1 1 calc R U
C6 C 0.4803(3) 0.4251(2) 0.7060(2) 0.0136(8) Uani 1 1 d . .
C7 C 0.5693(3) 0.3772(2) 0.6802(2) 0.0139(8) Uani 1 1 d . .
C8 C 0.6593(3) 0.3982(3) 0.6462(2) 0.0165(8) Uani 1 1 d . .
H8 H 0.668704 0.453986 0.637054 0.020 Uiso 1 1 calc R U
C9 C 0.7347(3) 0.3383(3) 0.6257(2) 0.0162(8) Uani 1 1 d . .
C10 C 0.7148(3) 0.2563(3) 0.6384(2) 0.0171(8) Uani 1 1 d . .
H10 H 0.765402 0.214185 0.623942 0.021 Uiso 1 1 calc R U
C11 C 0.6250(3) 0.2329(2) 0.6711(2) 0.0153(8) Uani 1 1 d . .
C12 C 0.5518(3) 0.2954(3) 0.6957(2) 0.0160(8) Uani 1 1 d . .
C13 C 0.2529(3) 0.3579(2) 0.8038(2) 0.0146(8) Uani 1 1 d . .
C14 C 0.0283(4) 0.3239(3) 0.8958(2) 0.0244(10) Uani 1 1 d . .
H14 H 0.013148 0.264860 0.904573 0.029 Uiso 1 1 calc R U
C15 C 0.0783(5) 0.4005(4) 0.9721(3) 0.074(2) Uani 1 1 d . .
H15A H 0.162781 0.396870 0.999673 0.111 Uiso 1 1 calc R U
H15B H 0.020740 0.395685 1.001993 0.111 Uiso 1 1 calc R U
H15C H 0.084409 0.459611 0.965237 0.111 Uiso 1 1 calc R U
C16 C -0.0919(5) 0.3273(5) 0.8442(3) 0.078(2) Uani 1 1 d . .
H16A H -0.080282 0.385181 0.835483 0.117 Uiso 1 1 calc R U
H16B H -0.158842 0.323829 0.868164 0.117 Uiso 1 1 calc R U
H16C H -0.116519 0.274956 0.794874 0.117 Uiso 1 1 calc R U
C17 C 0.3113(4) 0.6219(3) 0.7181(2) 0.0206(9) Uani 1 1 d . .
C18 C 0.4264(4) 0.7052(3) 0.7564(3) 0.0375(12) Uani 1 1 d . .
H18A H 0.455948 0.720309 0.812130 0.056 Uiso 1 1 calc R U
H18B H 0.401654 0.758388 0.746210 0.056 Uiso 1 1 calc R U
H18C H 0.494952 0.690261 0.735192 0.056 Uiso 1 1 calc R U
C19 C 0.2074(4) 0.6457(3) 0.7526(3) 0.0338(11) Uani 1 1 d . .
H19A H 0.132540 0.593543 0.727754 0.051 Uiso 1 1 calc R U
H19B H 0.184391 0.700257 0.744325 0.051 Uiso 1 1 calc R U
H19C H 0.237938 0.658833 0.808032 0.051 Uiso 1 1 calc R U
C20 C 0.2610(5) 0.6028(3) 0.6313(2) 0.0411(13) Uani 1 1 d . .
H20A H 0.329227 0.592176 0.608674 0.062 Uiso 1 1 calc R U
H20B H 0.231850 0.656053 0.624014 0.062 Uiso 1 1 calc R U
H20C H 0.189870 0.547919 0.605852 0.062 Uiso 1 1 calc R U
C21 C 0.8406(4) 0.3600(3) 0.5923(2) 0.0184(9) Uani 1 1 d . .
C22 C 0.8413(4) 0.4489(3) 0.5769(3) 0.0295(10) Uani 1 1 d . .
H22A H 0.759159 0.443079 0.540188 0.044 Uiso 1 1 calc R U
H22B H 0.909312 0.460016 0.555223 0.044 Uiso 1 1 calc R U
H22C H 0.855862 0.500717 0.625297 0.044 Uiso 1 1 calc R U
C23 C 0.9687(4) 0.3716(3) 0.6510(2) 0.0280(10) Uani 1 1 d . .
H23A H 0.978891 0.421412 0.699816 0.042 Uiso 1 1 calc R U
H23B H 1.037653 0.386891 0.631278 0.042 Uiso 1 1 calc R U
H23C H 0.971435 0.313834 0.659527 0.042 Uiso 1 1 calc R U
C24 C 0.8235(4) 0.2803(3) 0.5170(2) 0.0290(10) Uani 1 1 d . .
H24A H 0.823652 0.222959 0.526572 0.044 Uiso 1 1 calc R U
H24B H 0.893518 0.293264 0.497316 0.044 Uiso 1 1 calc R U
H24C H 0.742495 0.273466 0.478867 0.044 Uiso 1 1 calc R U
C25 C 0.6077(4) 0.1414(3) 0.6743(2) 0.0166(8) Uani 1 1 d . .
C26 C 0.6320(4) -0.0886(3) 0.6188(2) 0.0280(10) Uani 1 1 d . .
H26 H 0.721614 -0.080963 0.617917 0.034 Uiso 1 1 calc R U
C27 C 0.6166(7) -0.1422(4) 0.6685(3) 0.068(2) Uani 1 1 d . .
H27A H 0.670544 -0.105895 0.721771 0.102 Uiso 1 1 calc R U
H27B H 0.641602 -0.200418 0.649603 0.102 Uiso 1 1 calc R U
H27C H 0.527442 -0.155188 0.666622 0.102 Uiso 1 1 calc R U
C28 C 0.5443(5) -0.1337(3) 0.5364(3) 0.0402(12) Uani 1 1 d . .
H28A H 0.455662 -0.142625 0.535850 0.060 Uiso 1 1 calc R U
H28B H 0.561290 -0.193706 0.511758 0.060 Uiso 1 1 calc R U
H28C H 0.559044 -0.094009 0.508082 0.060 Uiso 1 1 calc R U
C29 C 0.7656(4) 0.3577(3) 1.0353(2) 0.0272(10) Uani 1 1 d . .
H29A H 0.779915 0.313543 1.060541 0.041 Uiso 1 1 calc R U
H29B H 0.782282 0.419582 1.074507 0.041 Uiso 1 1 calc R U
H29C H 0.823073 0.357942 1.004662 0.041 Uiso 1 1 calc R U
C30 C 0.4933(4) 0.3383(3) 1.0331(2) 0.0317(11) Uani 1 1 d . .
H30A H 0.405343 0.328552 1.001306 0.048 Uiso 1 1 calc R U
H30B H 0.521869 0.401010 1.072515 0.048 Uiso 1 1 calc R U
H30C H 0.497832 0.293381 1.058083 0.048 Uiso 1 1 calc R U
C31 C 0.5885(4) 0.4132(3) 0.9277(2) 0.0280(10) Uani 1 1 d . .
H31A H 0.640470 0.406172 0.893297 0.042 Uiso 1 1 calc R U
H31B H 0.620410 0.474725 0.968830 0.042 Uiso 1 1 calc R U
H31C H 0.499940 0.405959 0.898246 0.042 Uiso 1 1 calc R U
C32 C 0.7802(4) 0.1334(3) 0.9127(3) 0.0381(12) Uani 1 1 d . .
H32A H 0.775789 0.129382 0.860444 0.057 Uiso 1 1 calc R U
H32B H 0.812099 0.081929 0.921994 0.057 Uiso 1 1 calc R U
H32C H 0.837683 0.191981 0.950286 0.057 Uiso 1 1 calc R U
C33 C 0.5193(4) 0.0094(3) 0.8564(2) 0.0291(10) Uani 1 1 d . .
H33A H 0.459029 -0.011826 0.879579 0.044 Uiso 1 1 calc R U
H33B H 0.574642 -0.033440 0.847759 0.044 Uiso 1 1 calc R U
H33C H 0.472409 0.011534 0.806994 0.044 Uiso 1 1 calc R U
C34 C 0.6307(4) 0.1287(3) 1.0216(2) 0.0350(12) Uani 1 1 d . .
H34A H 0.687609 0.186840 1.060467 0.052 Uiso 1 1 calc R U
H34B H 0.664794 0.076781 1.028220 0.052 Uiso 1 1 calc R U
H34C H 0.546188 0.123135 1.027859 0.052 Uiso 1 1 calc R U
C35 C 0.2509(4) 0.0839(3) 0.9003(2) 0.0287(10) Uani 1 1 d . .
H35A H 0.343135 0.099025 0.910614 0.043 Uiso 1 1 calc R U
H35B H 0.229623 0.043509 0.926844 0.043 Uiso 1 1 calc R U
H35C H 0.222854 0.140872 0.919148 0.043 Uiso 1 1 calc R U
C36 C 0.1697(4) -0.1015(3) 0.7701(2) 0.0309(11) Uani 1 1 d . .
H36A H 0.115365 -0.137286 0.716772 0.046 Uiso 1 1 calc R U
H36B H 0.137199 -0.123730 0.805068 0.046 Uiso 1 1 calc R U
H36C H 0.256742 -0.108789 0.775665 0.046 Uiso 1 1 calc R U
C37 C -0.0015(4) 0.0297(3) 0.7812(3) 0.0337(11) Uani 1 1 d . .
H37A H -0.007706 0.093847 0.791873 0.051 Uiso 1 1 calc R U
H37B H -0.031790 0.007413 0.816862 0.051 Uiso 1 1 calc R U
H37C H -0.053860 -0.008843 0.728048 0.051 Uiso 1 1 calc R U
C38 C 0.0417(5) 0.1305(3) 0.6431(3) 0.0371(12) Uani 1 1 d . .
H38A H -0.013409 0.125644 0.674320 0.056 Uiso 1 1 calc R U
H38B H -0.010667 0.113942 0.589484 0.056 Uiso 1 1 calc R U
H38C H 0.092975 0.193990 0.663174 0.056 Uiso 1 1 calc R U
C39 C 0.0509(4) -0.0705(3) 0.5928(2) 0.0334(11) Uani 1 1 d . .
H39A H 0.105534 -0.114057 0.593086 0.050 Uiso 1 1 calc R U
H39B H 0.008130 -0.078145 0.539475 0.050 Uiso 1 1 calc R U
H39C H -0.012890 -0.082687 0.617060 0.050 Uiso 1 1 calc R U
C40 C 0.2544(4) 0.0683(3) 0.5894(2) 0.0312(11) Uani 1 1 d . .
H40A H 0.309067 0.131022 0.614913 0.047 Uiso 1 1 calc R U
H40B H 0.201539 0.060188 0.537723 0.047 Uiso 1 1 calc R U
H40C H 0.307347 0.023431 0.585136 0.047 Uiso 1 1 calc R U
C41 C 0.2388(4) 0.3187(3) 0.4742(2) 0.0222(9) Uani 1 1 d . .
C42 C 0.1440(4) 0.2875(3) 0.4041(2) 0.0291(10) Uani 1 1 d . .
H42 H 0.063010 0.253275 0.398237 0.035 Uiso 1 1 calc R U
C43 C 0.1647(4) 0.3050(3) 0.3419(2) 0.0339(11) Uani 1 1 d . .
H43 H 0.097784 0.283156 0.294180 0.041 Uiso 1 1 calc R U
C44 C 0.2815(4) 0.3540(3) 0.3489(2) 0.0275(10) Uani 1 1 d . .
H44 H 0.296436 0.365424 0.306152 0.033 Uiso 1 1 calc R U
C45 C 0.3767(4) 0.3863(3) 0.4191(2) 0.0266(10) Uani 1 1 d . .
H45 H 0.457545 0.420778 0.424937 0.032 Uiso 1 1 calc R U
C46 C 0.3558(4) 0.3689(3) 0.4809(2) 0.0246(10) Uani 1 1 d . .
H46 H 0.422412 0.391689 0.528777 0.030 Uiso 1 1 calc R U
C47 C 0.2165(4) 0.2982(3) 0.5412(2) 0.0324(11) Uani 1 1 d . .
H47A H 0.283341 0.270360 0.561675 0.049 Uiso 1 1 calc R U
H47B H 0.133413 0.255205 0.523997 0.049 Uiso 1 1 calc R U
H47C H 0.218388 0.355698 0.581697 0.049 Uiso 1 1 calc R U
C48 C 0.8849(5) 0.7700(4) 0.8883(3) 0.0493(14) Uani 1 1 d . .
C49 C 0.9634(5) 0.7183(4) 0.8620(3) 0.0437(13) Uani 1 1 d . .
H49 H 1.044594 0.747650 0.863707 0.052 Uiso 1 1 calc R U
C50 C 0.9242(5) 0.6202(4) 0.8320(3) 0.0445(13) Uani 1 1 d . .
H50 H 0.978956 0.584091 0.813536 0.053 Uiso 1 1 calc R U
C51 C 0.8091(5) 0.5788(4) 0.8298(3) 0.0460(14) Uani 1 1 d . .
H51 H 0.782291 0.513367 0.810013 0.055 Uiso 1 1 calc R U
C52 C 0.7298(5) 0.6326(4) 0.8566(3) 0.0525(15) Uani 1 1 d . .
H52 H 0.648533 0.603706 0.855105 0.063 Uiso 1 1 calc R U
C53 C 0.7679(5) 0.7265(4) 0.8852(3) 0.0482(14) Uani 1 1 d . .
H53 H 0.712482 0.762358 0.903143 0.058 Uiso 1 1 calc R U
C54 C 0.9242(6) 0.8740(4) 0.9195(4) 0.075(2) Uani 1 1 d . .
H54A H 0.925981 0.898562 0.973295 0.112 Uiso 1 1 calc R U
H54B H 0.863216 0.897411 0.888786 0.112 Uiso 1 1 calc R U
H54C H 1.009120 0.893692 0.916616 0.112 Uiso 1 1 calc R U

loop_
_atom_site_aniso_label
_atom_site_aniso_U_11
_atom_site_aniso_U_22
_atom_site_aniso_U_33
_atom_site_aniso_U_23
_atom_site_aniso_U_13
_atom_site_aniso_U_12
Er1 0.01783(9) 0.01423(9) 0.01445(9) 0.00794(6) 0.00654(7) 0.00406(6)
Si1 0.0217(6) 0.0209(6) 0.0171(5) 0.0077(5) 0.0053(5) 0.0050(5)
Si2 0.0256(6) 0.0242(6) 0.0224(6) 0.0137(5) 0.0075(5) 0.0081(5)
Si3 0.0241(6) 0.0189(6) 0.0249(6) 0.0109(5) 0.0077(5) 0.0016(5)
Si4 0.0244(6) 0.0198(6) 0.0197(6) 0.0073(5) 0.0024(5) 0.0037(5)
N1 0.0131(16) 0.0137(16) 0.0118(15) 0.0055(13) 0.0046(13) 0.0023(13)
N2 0.0214(18) 0.0165(17) 0.0196(17) 0.0114(14) 0.0095(15) 0.0041(14)
N3 0.0256(19) 0.0205(18) 0.0238(18) 0.0130(15) 0.0146(16) 0.0083(15)
N4 0.0211(18) 0.0266(19) 0.0218(18) 0.0136(15) 0.0125(15) 0.0081(15)
N5 0.0232(18) 0.0203(18) 0.0184(17) 0.0124(14) 0.0106(15) 0.0047(14)
N6 0.0216(18) 0.0133(17) 0.0222(17) 0.0094(14) 0.0060(15) 0.0064(14)
N7 0.029(2) 0.0165(17) 0.0246(18) 0.0109(15) 0.0123(16) 0.0092(15)
N8 0.0274(19) 0.0171(17) 0.0228(18) 0.0096(15) 0.0122(16) 0.0104(15)
N9 0.029(2) 0.0178(18) 0.0224(18) 0.0099(15) 0.0116(16) 0.0089(15)
N10 0.0200(18) 0.0217(18) 0.0139(16) 0.0090(14) 0.0033(14) 0.0057(14)
N11 0.0207(18) 0.0165(17) 0.0195(17) 0.0091(14) 0.0030(14) 0.0006(14)
C1 0.0149(19) 0.0142(19) 0.0096(17) 0.0032(15) 0.0025(15) 0.0004(15)
C2 0.015(2) 0.0151(19) 0.0093(17) 0.0021(15) 0.0031(15) 0.0032(16)
C3 0.018(2) 0.0147(19) 0.0146(18) 0.0051(15) 0.0055(16) 0.0045(16)
C4 0.017(2) 0.0157(19) 0.0139(18) 0.0052(16) 0.0038(16) 0.0041(16)
C5 0.017(2) 0.018(2) 0.0138(18) 0.0093(16) 0.0044(16) 0.0023(16)
C6 0.0135(19) 0.0152(19) 0.0136(18) 0.0062(15) 0.0056(16) 0.0038(15)
C7 0.0138(19) 0.0157(19) 0.0129(18) 0.0063(15) 0.0039(15) 0.0039(15)
C8 0.016(2) 0.018(2) 0.0163(19) 0.0077(16) 0.0066(16) 0.0030(16)
C9 0.016(2) 0.019(2) 0.0149(19) 0.0066(16) 0.0057(16) 0.0050(16)
C10 0.017(2) 0.021(2) 0.0151(19) 0.0062(16) 0.0056(16) 0.0074(17)
C11 0.017(2) 0.0136(19) 0.0149(19) 0.0055(15) 0.0046(16) 0.0024(16)
C12 0.014(2) 0.016(2) 0.0154(19) 0.0052(16) 0.0020(16) 0.0022(15)
C13 0.016(2) 0.0132(19) 0.0127(18) 0.0035(15) 0.0045(16) 0.0027(16)
C14 0.022(2) 0.034(2) 0.029(2) 0.020(2) 0.0153(19) 0.0081(19)
C15 0.056(4) 0.097(5) 0.042(3) -0.010(3) 0.036(3) -0.013(3)
C16 0.023(3) 0.186(8) 0.061(4) 0.082(5) 0.023(3) 0.037(4)
C17 0.026(2) 0.019(2) 0.026(2) 0.0134(18) 0.0134(19) 0.0103(18)
C18 0.040(3) 0.021(2) 0.060(3) 0.023(2) 0.019(3) 0.010(2)
C19 0.043(3) 0.032(3) 0.049(3) 0.027(2) 0.029(2) 0.023(2)
C20 0.058(3) 0.050(3) 0.029(3) 0.023(2) 0.016(2) 0.032(3)
C21 0.017(2) 0.023(2) 0.020(2) 0.0101(17) 0.0092(17) 0.0088(17)
C22 0.029(2) 0.034(3) 0.041(3) 0.025(2) 0.021(2) 0.010(2)
C23 0.019(2) 0.036(3) 0.033(2) 0.016(2) 0.012(2) 0.0067(19)
C24 0.035(3) 0.031(3) 0.027(2) 0.011(2) 0.020(2) 0.010(2)
C25 0.018(2) 0.016(2) 0.0137(18) 0.0051(16) 0.0037(16) 0.0037(16)
C26 0.040(3) 0.018(2) 0.039(3) 0.015(2) 0.021(2) 0.016(2)
C27 0.138(6) 0.037(3) 0.060(4) 0.031(3) 0.051(4) 0.052(4)
C28 0.050(3) 0.024(3) 0.037(3) 0.000(2) 0.012(2) 0.012(2)
C29 0.027(2) 0.028(2) 0.023(2) 0.0106(19) 0.0045(19) 0.0018(19)
C30 0.032(3) 0.034(3) 0.026(2) 0.005(2) 0.012(2) 0.006(2)
C31 0.033(3) 0.022(2) 0.024(2) 0.0090(18) 0.002(2) 0.0036(19)
C32 0.038(3) 0.037(3) 0.051(3) 0.023(2) 0.019(2) 0.019(2)
C33 0.039(3) 0.025(2) 0.028(2) 0.013(2) 0.013(2) 0.013(2)
C34 0.045(3) 0.031(3) 0.032(3) 0.021(2) 0.006(2) 0.008(2)
C35 0.039(3) 0.025(2) 0.027(2) 0.0133(19) 0.016(2) 0.006(2)
C36 0.037(3) 0.021(2) 0.035(3) 0.014(2) 0.009(2) 0.000(2)
C37 0.030(3) 0.033(3) 0.041(3) 0.017(2) 0.015(2) 0.003(2)
C38 0.047(3) 0.033(3) 0.028(2) 0.010(2) 0.003(2) 0.021(2)
C39 0.032(3) 0.031(3) 0.027(2) 0.005(2) 0.005(2) 0.002(2)
C40 0.034(3) 0.033(3) 0.024(2) 0.013(2) 0.005(2) 0.001(2)
C41 0.026(2) 0.020(2) 0.020(2) 0.0063(17) 0.0076(18) 0.0029(18)
C42 0.024(2) 0.031(2) 0.028(2) 0.012(2) 0.005(2) -0.0028(19)
C43 0.037(3) 0.035(3) 0.023(2) 0.012(2) -0.001(2) 0.002(2)
C44 0.041(3) 0.023(2) 0.024(2) 0.0123(19) 0.014(2) 0.009(2)
C45 0.026(2) 0.025(2) 0.035(3) 0.015(2) 0.015(2) 0.0077(19)
C46 0.027(2) 0.023(2) 0.021(2) 0.0056(18) 0.0055(19) 0.0065(19)
C47 0.032(3) 0.037(3) 0.029(2) 0.013(2) 0.013(2) 0.000(2)
C48 0.044(3) 0.070(4) 0.043(3) 0.034(3) 0.011(3) 0.014(3)
C49 0.026(3) 0.079(4) 0.036(3) 0.030(3) 0.011(2) 0.019(3)
C50 0.038(3) 0.071(4) 0.028(3) 0.021(3) 0.009(2) 0.020(3)
C51 0.042(3) 0.053(3) 0.032(3) 0.009(2) 0.005(2) 0.004(3)
C52 0.030(3) 0.075(4) 0.041(3) 0.013(3) 0.011(3) 0.000(3)
C53 0.030(3) 0.069(4) 0.047(3) 0.022(3) 0.015(3) 0.011(3)
C54 0.082(5) 0.060(4) 0.080(5) 0.040(4) 0.012(4) 0.002(4)

loop_
_atom_type_symbol
_atom_type_description
_atom_type_scat_dispersion_real
_atom_type_scat_dispersion_imag
_atom_type_scat_source
C C 0.0033 0.0016 'International Tables Vol C Tables 4.2.6.8 and 6.1.1.4'
H H 0.0000 0.0000 'International Tables Vol C Tables 4.2.6.8 and 6.1.1.4'
Er Er -0.2586 4.9576 'International Tables Vol C Tables 4.2.6.8 and 6.1.1.4'
N N 0.0061 0.0033 'International Tables Vol C Tables 4.2.6.8 and 6.1.1.4'
Si Si 0.0817 0.0704 'International Tables Vol C Tables 4.2.6.8 and 6.1.1.4'

loop_
_geom_angle_atom_site_label_1
_geom_angle_atom_site_label_2
_geom_angle_atom_site_label_3
_geom_angle
N10 Er1 N11 121.98(11)
N10 Er1 N1 113.63(11)
N11 Er1 N1 123.98(10)
N10 Er1 N2 102.44(11)
N11 Er1 N2 84.83(11)
N1 Er1 N2 77.20(10)
N10 Er1 N6 97.23(11)
N11 Er1 N6 99.74(11)
N1 Er1 N6 78.68(10)
N2 Er1 N6 153.46(10)
N10 Er1 Si4 149.66(8)
N11 Er1 Si4 27.97(8)
N1 Er1 Si4 96.71(7)
N2 Er1 Si4 83.14(8)
N6 Er1 Si4 88.86(8)
N10 Si1 C30 111.18(18)
N10 Si1 C29 114.14(18)
C30 Si1 C29 107.8(2)
N10 Si1 C31 112.47(17)
C30 Si1 C31 107.2(2)
C29 Si1 C31 103.51(19)
N10 Si2 C32 111.65(19)
N10 Si2 C33 112.02(18)
C32 Si2 C33 106.7(2)
N10 Si2 C34 114.14(19)
C32 Si2 C34 107.6(2)
C33 Si2 C34 104.1(2)
N11 Si3 C35 112.95(17)
N11 Si3 C36 112.34(19)
C35 Si3 C36 106.95(19)
N11 Si3 C37 113.63(18)
C35 Si3 C37 104.3(2)
C36 Si3 C37 106.0(2)
N11 Si4 C39 114.13(18)
N11 Si4 C40 111.63(18)
C39 Si4 C40 105.2(2)
N11 Si4 C38 111.76(19)
C39 Si4 C38 107.9(2)
C40 Si4 C38 105.7(2)
N11 Si4 Er1 37.47(10)
C39 Si4 Er1 145.02(15)
C40 Si4 Er1 79.85(13)
C38 Si4 Er1 103.70(15)
C1 N1 C12 103.7(3)
C1 N1 Er1 128.9(2)
C12 N1 Er1 126.6(2)
N3 N2 C13 106.8(3)
N3 N2 Er1 118.4(2)
C13 N2 Er1 134.5(3)
N4 N3 N2 105.7(3)
N3 N4 N5 114.8(3)
N3 N4 C14 121.9(3)
N5 N4 C14 123.2(3)
N4 N5 C13 102.2(3)
N7 N6 C25 107.3(3)
N7 N6 Er1 121.3(2)
C25 N6 Er1 131.4(2)
N8 N7 N6 105.2(3)
N7 N8 N9 114.6(3)
N7 N8 C26 122.8(3)
N9 N8 C26 122.5(3)
N8 N9 C25 102.3(3)
Si1 N10 Si2 119.95(17)
Si1 N10 Er1 119.65(16)
Si2 N10 Er1 120.40(16)
Si4 N11 Si3 119.17(18)
Si4 N11 Er1 114.56(16)
Si3 N11 Er1 124.79(16)
C2 C1 N1 130.4(3)
C2 C1 C6 117.6(3)
N1 C1 C6 112.0(3)
C1 C2 C3 118.7(3)
C1 C2 C13 124.1(3)
C3 C2 C13 117.2(3)
C4 C3 C2 124.0(4)
C4 C3 H3 118.0
C2 C3 H3 118.0
C5 C4 C3 116.6(3)
C5 C4 C17 121.2(3)
C3 C4 C17 122.2(4)
C6 C5 C4 121.3(3)
C6 C5 H5 119.3
C4 C5 H5 119.3
C5 C6 C1 121.7(4)
C5 C6 C7 131.9(3)
C1 C6 C7 106.3(3)
C8 C7 C12 122.3(4)
C8 C7 C6 132.0(3)
C12 C7 C6 105.7(3)
C9 C8 C7 120.4(4)
C9 C8 H8 119.8
C7 C8 H8 119.8
C8 C9 C10 117.5(3)
C8 C9 C21 122.9(3)
C10 C9 C21 119.6(3)
C11 C10 C9 123.4(4)
C11 C10 H10 118.3
C9 C10 H10 118.3
C10 C11 C12 119.6(3)
C10 C11 C25 116.9(4)
C12 C11 C25 123.5(3)
N1 C12 C11 131.0(3)
N1 C12 C7 112.3(3)
C11 C12 C7 116.7(3)
N5 C13 N2 110.6(3)
N5 C13 C2 125.3(3)
N2 C13 C2 124.1(3)
C16 C14 N4 109.7(3)
C16 C14 C15 115.2(5)
N4 C14 C15 108.5(4)
C16 C14 H14 107.7
N4 C14 H14 107.7
C15 C14 H14 107.7
C14 C15 H15A 109.5
C14 C15 H15B 109.5
H15A C15 H15B 109.5
C14 C15 H15C 109.5
H15A C15 H15C 109.5
H15B C15 H15C 109.5
C14 C16 H16A 109.5
C14 C16 H16B 109.5
H16A C16 H16B 109.5
C14 C16 H16C 109.5
H16A C16 H16C 109.5
H16B C16 H16C 109.5
C19 C17 C4 112.9(3)
C19 C17 C18 108.7(4)
C4 C17 C18 109.8(3)
C19 C17 C20 108.2(4)
C4 C17 C20 108.4(3)
C18 C17 C20 108.8(4)
C17 C18 H18A 109.5
C17 C18 H18B 109.5
H18A C18 H18B 109.5
C17 C18 H18C 109.5
H18A C18 H18C 109.5
H18B C18 H18C 109.5
C17 C19 H19A 109.5
C17 C19 H19B 109.5
H19A C19 H19B 109.5
C17 C19 H19C 109.5
H19A C19 H19C 109.5
H19B C19 H19C 109.5
C17 C20 H20A 109.5
C17 C20 H20B 109.5
H20A C20 H20B 109.5
C17 C20 H20C 109.5
H20A C20 H20C 109.5
H20B C20 H20C 109.5
C22 C21 C24 109.1(3)
C22 C21 C23 108.5(3)
C24 C21 C23 109.2(3)
C22 C21 C9 111.9(3)
C24 C21 C9 110.0(3)
C23 C21 C9 108.2(3)
C21 C22 H22A 109.5
C21 C22 H22B 109.5
H22A C22 H22B 109.5
C21 C22 H22C 109.5
H22A C22 H22C 109.5
H22B C22 H22C 109.5
C21 C23 H23A 109.5
C21 C23 H23B 109.5
H23A C23 H23B 109.5
C21 C23 H23C 109.5
H23A C23 H23C 109.5
H23B C23 H23C 109.5
C21 C24 H24A 109.5
C21 C24 H24B 109.5
H24A C24 H24B 109.5
C21 C24 H24C 109.5
H24A C24 H24C 109.5
H24B C24 H24C 109.5
N9 C25 N6 110.6(3)
N9 C25 C11 123.5(3)
N6 C25 C11 125.9(4)
N8 C26 C27 109.8(4)
N8 C26 C28 108.3(3)
C27 C26 C28 114.5(4)
N8 C26 H26 108.0
C27 C26 H26 108.0
C28 C26 H26 108.0
C26 C27 H27A 109.5
C26 C27 H27B 109.5
H27A C27 H27B 109.5
C26 C27 H27C 109.5
H27A C27 H27C 109.5
H27B C27 H27C 109.5
C26 C28 H28A 109.5
C26 C28 H28B 109.5
H28A C28 H28B 109.5
C26 C28 H28C 109.5
H28A C28 H28C 109.5
H28B C28 H28C 109.5
Si1 C29 H29A 109.5
Si1 C29 H29B 109.5
H29A C29 H29B 109.5
Si1 C29 H29C 109.5
H29A C29 H29C 109.5
H29B C29 H29C 109.5
Si1 C30 H30A 109.5
Si1 C30 H30B 109.5
H30A C30 H30B 109.5
Si1 C30 H30C 109.5
H30A C30 H30C 109.5
H30B C30 H30C 109.5
Si1 C31 H31A 109.5
Si1 C31 H31B 109.5
H31A C31 H31B 109.5
Si1 C31 H31C 109.5
H31A C31 H31C 109.5
H31B C31 H31C 109.5
Si2 C32 H32A 109.5
Si2 C32 H32B 109.5
H32A C32 H32B 109.5
Si2 C32 H32C 109.5
H32A C32 H32C 109.5
H32B C32 H32C 109.5
Si2 C33 H33A 109.5
Si2 C33 H33B 109.5
H33A C33 H33B 109.5
Si2 C33 H33C 109.5
H33A C33 H33C 109.5
H33B C33 H33C 109.5
Si2 C34 H34A 109.5
Si2 C34 H34B 109.5
H34A C34 H34B 109.5
Si2 C34 H34C 109.5
H34A C34 H34C 109.5
H34B C34 H34C 109.5
Si3 C35 H35A 109.5
Si3 C35 H35B 109.5
H35A C35 H35B 109.5
Si3 C35 H35C 109.5
H35A C35 H35C 109.5
H35B C35 H35C 109.5
Si3 C36 H36A 109.5
Si3 C36 H36B 109.5
H36A C36 H36B 109.5
Si3 C36 H36C 109.5
H36A C36 H36C 109.5
H36B C36 H36C 109.5
Si3 C37 H37A 109.5
Si3 C37 H37B 109.5
H37A C37 H37B 109.5
Si3 C37 H37C 109.5
H37A C37 H37C 109.5
H37B C37 H37C 109.5
Si4 C38 H38A 109.5
Si4 C38 H38B 109.5
H38A C38 H38B 109.5
Si4 C38 H38C 109.5
H38A C38 H38C 109.5
H38B C38 H38C 109.5
Si4 C39 H39A 109.5
Si4 C39 H39B 109.5
H39A C39 H39B 109.5
Si4 C39 H39C 109.5
H39A C39 H39C 109.5
H39B C39 H39C 109.5
Si4 C40 H40A 109.5
Si4 C40 H40B 109.5
H40A C40 H40B 109.5
Si4 C40 H40C 109.5
H40A C40 H40C 109.5
H40B C40 H40C 109.5
C42 C41 C46 117.9(4)
C42 C41 C47 121.1(4)
C46 C41 C47 121.0(4)
C41 C42 C43 121.3(4)
C41 C42 H42 119.3
C43 C42 H42 119.3
C44 C43 C42 120.4(4)
C44 C43 H43 119.8
C42 C43 H43 119.8
C43 C44 C45 118.7(4)
C43 C44 H44 120.6
C45 C44 H44 120.6
C46 C45 C44 120.7(4)
C46 C45 H45 119.6
C44 C45 H45 119.6
C45 C46 C41 121.0(4)
C45 C46 H46 119.5
C41 C46 H46 119.5
C41 C47 H47A 109.5
C41 C47 H47B 109.5
H47A C47 H47B 109.5
C41 C47 H47C 109.5
H47A C47 H47C 109.5
H47B C47 H47C 109.5
C49 C48 C53 119.2(6)
C49 C48 C54 120.9(5)
C53 C48 C54 119.9(6)
C48 C49 C50 120.1(5)
C48 C49 H49 119.9
C50 C49 H49 119.9
C51 C50 C49 119.7(5)
C51 C50 H50 120.1
C49 C50 H50 120.1
C50 C51 C52 119.5(5)
C50 C51 H51 120.3
C52 C51 H51 120.3
C53 C52 C51 120.5(5)
C53 C52 H52 119.7
C51 C52 H52 119.7
C52 C53 C48 121.0(6)
C52 C53 H53 119.5
C48 C53 H53 119.5
C48 C54 H54A 109.5
C48 C54 H54B 109.5
H54A C54 H54B 109.5
C48 C54 H54C 109.5
H54A C54 H54C 109.5
H54B C54 H54C 109.5

loop_
_geom_bond_atom_site_label_1
_geom_bond_atom_site_label_2
_geom_bond_distance
Er1 N10 2.207(3)
Er1 N11 2.226(3)
Er1 N1 2.368(3)
Er1 N2 2.390(3)
Er1 N6 2.401(3)
Er1 Si4 3.3290(11)
Si1 N10 1.719(3)
Si1 C30 1.863(4)
Si1 C29 1.864(4)
Si1 C31 1.869(4)
Si2 N10 1.726(3)
Si2 C32 1.864(5)
Si2 C33 1.871(4)
Si2 C34 1.877(4)
Si3 N11 1.718(3)
Si3 C35 1.868(4)
Si3 C36 1.874(4)
Si3 C37 1.883(4)
Si4 N11 1.717(3)
Si4 C39 1.862(4)
Si4 C40 1.875(4)
Si4 C38 1.877(4)
N1 C1 1.400(5)
N1 C12 1.403(5)
N2 N3 1.330(4)
N2 C13 1.357(5)
N3 N4 1.298(4)
N4 N5 1.327(4)
N4 C14 1.478(5)
N5 C13 1.337(5)
N6 N7 1.325(4)
N6 C25 1.356(5)
N7 N8 1.306(4)
N8 N9 1.329(4)
N8 C26 1.478(5)
N9 C25 1.332(5)
C1 C2 1.398(5)
C1 C6 1.418(5)
C2 C3 1.408(5)
C2 C13 1.445(5)
C3 C4 1.389(5)
C3 H3 0.9500
C4 C5 1.388(5)
C4 C17 1.528(5)
C5 C6 1.388(5)
C5 H5 0.9500
C6 C7 1.424(5)
C7 C8 1.395(5)
C7 C12 1.416(5)
C8 C9 1.380(5)
C8 H8 0.9500
C9 C10 1.394(5)
C9 C21 1.539(5)
C10 C11 1.387(5)
C10 H10 0.9500
C11 C12 1.408(5)
C11 C25 1.453(5)
C14 C16 1.477(6)
C14 C15 1.479(6)
C14 H14 1.0000
C15 H15A 0.9800
C15 H15B 0.9800
C15 H15C 0.9800
C16 H16A 0.9800
C16 H16B 0.9800
C16 H16C 0.9800
C17 C19 1.514(6)
C17 C18 1.536(6)
C17 C20 1.541(5)
C18 H18A 0.9800
C18 H18B 0.9800
C18 H18C 0.9800
C19 H19A 0.9800
C19 H19B 0.9800
C19 H19C 0.9800
C20 H20A 0.9800
C20 H20B 0.9800
C20 H20C 0.9800
C21 C22 1.525(5)
C21 C24 1.530(5)
C21 C23 1.531(5)
C22 H22A 0.9800
C22 H22B 0.9800
C22 H22C 0.9800
C23 H23A 0.9800
C23 H23B 0.9800
C23 H23C 0.9800
C24 H24A 0.9800
C24 H24B 0.9800
C24 H24C 0.9800
C26 C27 1.497(6)
C26 C28 1.513(6)
C26 H26 1.0000
C27 H27A 0.9800
C27 H27B 0.9800
C27 H27C 0.9800
C28 H28A 0.9800
C28 H28B 0.9800
C28 H28C 0.9800
C29 H29A 0.9800
C29 H29B 0.9800
C29 H29C 0.9800
C30 H30A 0.9800
C30 H30B 0.9800
C30 H30C 0.9800
C31 H31A 0.9800
C31 H31B 0.9800
C31 H31C 0.9800
C32 H32A 0.9800
C32 H32B 0.9800
C32 H32C 0.9800
C33 H33A 0.9800
C33 H33B 0.9800
C33 H33C 0.9800
C34 H34A 0.9800
C34 H34B 0.9800
C34 H34C 0.9800
C35 H35A 0.9800
C35 H35B 0.9800
C35 H35C 0.9800
C36 H36A 0.9800
C36 H36B 0.9800
C36 H36C 0.9800
C37 H37A 0.9800
C37 H37B 0.9800
C37 H37C 0.9800
C38 H38A 0.9800
C38 H38B 0.9800
C38 H38C 0.9800
C39 H39A 0.9800
C39 H39B 0.9800
C39 H39C 0.9800
C40 H40A 0.9800
C40 H40B 0.9800
C40 H40C 0.9800
C41 C42 1.378(5)
C41 C46 1.388(6)
C41 C47 1.505(5)
C42 C43 1.385(6)
C42 H42 0.9500
C43 C44 1.376(6)
C43 H43 0.9500
C44 C45 1.382(6)
C44 H44 0.9500
C45 C46 1.377(5)
C45 H45 0.9500
C46 H46 0.9500
C47 H47A 0.9800
C47 H47B 0.9800
C47 H47C 0.9800
C48 C49 1.361(7)
C48 C53 1.371(7)
C48 C54 1.507(8)
C49 C50 1.422(7)
C49 H49 0.9500
C50 C51 1.348(7)
C50 H50 0.9500
C51 C52 1.389(7)
C51 H51 0.9500
C52 C53 1.362(7)
C52 H52 0.9500
C53 H53 0.9500
C54 H54A 0.9800
C54 H54B 0.9800
C54 H54C 0.9800

loop_
_geom_torsion_atom_site_label_1
_geom_torsion_atom_site_label_2
_geom_torsion_atom_site_label_3
_geom_torsion_atom_site_label_4
_geom_torsion
C13 N2 N3 N4 0.2(4)
Er1 N2 N3 N4 -173.9(2)
N2 N3 N4 N5 -0.4(4)
N2 N3 N4 C14 -177.0(3)
N3 N4 N5 C13 0.4(4)
C14 N4 N5 C13 177.0(3)
C25 N6 N7 N8 0.2(4)
Er1 N6 N7 N8 178.7(2)
N6 N7 N8 N9 -0.3(4)
N6 N7 N8 C26 -176.0(3)
N7 N8 N9 C25 0.2(4)
C26 N8 N9 C25 175.9(3)
C30 Si1 N10 Si2 -89.0(3)
C29 Si1 N10 Si2 33.2(3)
C31 Si1 N10 Si2 150.7(2)
C30 Si1 N10 Er1 90.7(2)
C29 Si1 N10 Er1 -147.08(19)
C31 Si1 N10 Er1 -29.5(3)
C32 Si2 N10 Si1 -80.3(3)
C33 Si2 N10 Si1 160.0(2)
C34 Si2 N10 Si1 42.0(3)
C32 Si2 N10 Er1 99.9(2)
C33 Si2 N10 Er1 -19.7(3)
C34 Si2 N10 Er1 -137.7(2)
C39 Si4 N11 Si3 -40.2(3)
C40 Si4 N11 Si3 -159.2(2)
C38 Si4 N11 Si3 82.6(3)
Er1 Si4 N11 Si3 166.8(3)
C39 Si4 N11 Er1 153.05(19)
C40 Si4 N11 Er1 34.0(2)
C38 Si4 N11 Er1 -84.2(2)
C35 Si3 N11 Si4 -159.9(2)
C36 Si3 N11 Si4 79.0(3)
C37 Si3 N11 Si4 -41.3(3)
C35 Si3 N11 Er1 5.4(3)
C36 Si3 N11 Er1 -115.7(2)
C37 Si3 N11 Er1 124.0(2)
C12 N1 C1 C2 179.1(3)
Er1 N1 C1 C2 -10.4(5)
C12 N1 C1 C6 -0.8(4)
Er1 N1 C1 C6 169.7(2)
N1 C1 C2 C3 -176.7(3)
C6 C1 C2 C3 3.2(5)
N1 C1 C2 C13 4.0(6)
C6 C1 C2 C13 -176.1(3)
C1 C2 C3 C4 -0.7(5)
C13 C2 C3 C4 178.7(3)
C2 C3 C4 C5 -2.0(5)
C2 C3 C4 C17 176.2(3)
C3 C4 C5 C6 2.0(5)
C17 C4 C5 C6 -176.2(3)
C4 C5 C6 C1 0.6(5)
C4 C5 C6 C7 176.3(4)
C2 C1 C6 C5 -3.3(5)
N1 C1 C6 C5 176.7(3)
C2 C1 C6 C7 -180.0(3)
N1 C1 C6 C7 -0.1(4)
C5 C6 C7 C8 4.7(7)
C1 C6 C7 C8 -179.0(4)
C5 C6 C7 C12 -175.4(4)
C1 C6 C7 C12 0.9(4)
C12 C7 C8 C9 0.6(5)
C6 C7 C8 C9 -179.5(4)
C7 C8 C9 C10 1.6(5)
C7 C8 C9 C21 -176.4(3)
C8 C9 C10 C11 -0.8(5)
C21 C9 C10 C11 177.4(3)
C9 C10 C11 C12 -2.3(5)
C9 C10 C11 C25 174.6(3)
C1 N1 C12 C11 -176.2(4)
Er1 N1 C12 C11 13.0(5)
C1 N1 C12 C7 1.4(4)
Er1 N1 C12 C7 -169.4(2)
C10 C11 C12 N1 -178.2(3)
C25 C11 C12 N1 5.1(6)
C10 C11 C12 C7 4.3(5)
C25 C11 C12 C7 -172.4(3)
C8 C7 C12 N1 178.5(3)
C6 C7 C12 N1 -1.4(4)
C8 C7 C12 C11 -3.5(5)
C6 C7 C12 C11 176.5(3)
N4 N5 C13 N2 -0.3(4)
N4 N5 C13 C2 -179.9(3)
N3 N2 C13 N5 0.1(4)
Er1 N2 C13 N5 172.7(2)
N3 N2 C13 C2 179.7(3)
Er1 N2 C13 C2 -7.7(5)
C1 C2 C13 N5 -175.1(3)
C3 C2 C13 N5 5.5(5)
C1 C2 C13 N2 5.4(5)
C3 C2 C13 N2 -174.0(3)
N3 N4 C14 C16 -130.7(5)
N5 N4 C14 C16 53.0(6)
N3 N4 C14 C15 102.6(5)
N5 N4 C14 C15 -73.7(5)
C5 C4 C17 C19 -178.2(3)
C3 C4 C17 C19 3.6(5)
C5 C4 C17 C18 -56.8(5)
C3 C4 C17 C18 125.0(4)
C5 C4 C17 C20 61.9(5)
C3 C4 C17 C20 -116.3(4)
C8 C9 C21 C22 -6.2(5)
C10 C9 C21 C22 175.7(3)
C8 C9 C21 C24 -127.6(4)
C10 C9 C21 C24 54.4(4)
C8 C9 C21 C23 113.2(4)
C10 C9 C21 C23 -64.8(4)
N8 N9 C25 N6 -0.1(4)
N8 N9 C25 C11 -176.6(3)
N7 N6 C25 N9 -0.1(4)
Er1 N6 C25 N9 -178.4(2)
N7 N6 C25 C11 176.4(3)
Er1 N6 C25 C11 -1.9(5)
C10 C11 C25 N9 -11.9(5)
C12 C11 C25 N9 164.9(4)
C10 C11 C25 N6 172.1(3)
C12 C11 C25 N6 -11.1(6)
N7 N8 C26 C27 -26.7(6)
N9 N8 C26 C27 158.0(4)
N7 N8 C26 C28 99.0(4)
N9 N8 C26 C28 -76.4(5)
C46 C41 C42 C43 0.4(7)
C47 C41 C42 C43 -179.1(4)
C41 C42 C43 C44 0.4(7)
C42 C43 C44 C45 -0.9(7)
C43 C44 C45 C46 0.7(7)
C44 C45 C46 C41 0.0(7)
C42 C41 C46 C45 -0.6(6)
C47 C41 C46 C45 178.9(4)
C53 C48 C49 C50 -0.2(7)
C54 C48 C49 C50 -179.3(5)
C48 C49 C50 C51 -0.1(7)
C49 C50 C51 C52 0.3(7)
C50 C51 C52 C53 -0.1(8)
C51 C52 C53 C48 -0.2(8)
C49 C48 C53 C52 0.4(8)
C54 C48 C53 C52 179.5(5)
